data_2242190
loop_
_publ_author_name
'Khan, Tuhin'
'Mishra, Navneet'
'Mhatre, Darshan S.'
'Datta, Anindya'

_publ_section_title
;
 Crystal structure and UV spectra of a 1,2-disubstituted benzimidazolium
 chloride
;
_journal_coeditor_code YK2108
_journal_issue 8
_journal_name_full 'Acta Crystallographica Section E'
_journal_page_first 1143
_journal_page_last 1147
_journal_paper_doi 10.1107/S205698901700977X
_journal_volume 73
_journal_year 2017
_chemical_formula_iupac 'C20 H17 N2 O2 + , Cl -'
_chemical_formula_moiety 'C20 H17 N2 O2 + , Cl -'
_chemical_formula_sum 'C20 H17 Cl N2 O2'
_chemical_formula_weight 352.80
_chemical_name_systematic
;
1-(2-Hydroxybenzyl)-2-(2-hydroxyphenyl)-1<i>H</i>-benzimidazol-3-ium chloride
;
_space_group_crystal_system triclinic
_space_group_IT_number 2
_space_group_name_Hall '-P 1'
_space_group_name_H-M_alt 'P -1'
_symmetry_space_group_name_Hall '-P 1'
_symmetry_space_group_name_H-M 'P -1'
_atom_sites_solution_hydrogens geom
_audit_creation_method
;
Olex2 1.2-alpha
(compiled 2015.10.28 svn.r3245 for OlexSys, GUI svn.r5128)
;
_cell_angle_alpha 111.364(4)
_cell_angle_beta 102.346(3)
_cell_angle_gamma 111.311(4)
_cell_formula_units_Z 2
_cell_length_a 9.8002(4)
_cell_length_b 10.6791(5)
_cell_length_c 10.6986(4)
_cell_measurement_reflns_used 5921
_cell_measurement_temperature 150
_cell_measurement_theta_max 31.0820
_cell_measurement_theta_min 2.3100
_cell_volume 890.75(9)
_computing_cell_refinement
;
CrysAlis PRO (Rigaku Oxford Diffraction, 2015)
;
_computing_data_collection
;
CrysAlis PRO (Rigaku Oxford Diffraction, 2015)
;
_computing_data_reduction
;
CrysAlis PRO (Rigaku Oxford Diffraction, 2015)
;
_computing_molecular_graphics
;
<i>OLEX2</i> (Dolomanov <i>et al.</i>,  2009)
;
_computing_publication_material
;
<i>OLEX2</i> (Dolomanov <i>et al.</i>,  2009)
;
_computing_structure_refinement
;
SHELXL2014 (Sheldrick, 2015b)
;
_computing_structure_solution
;
SHELXT (Sheldrick, 2015a)
;
_diffrn_ambient_temperature 150
_diffrn_measured_fraction_theta_full 0.995
_diffrn_measured_fraction_theta_max 0.995
_diffrn_measurement_device 'abstract diffractometer'
_diffrn_measurement_device_type 'Rigaku Saturn 724'
_diffrn_measurement_method '\w scans'
_diffrn_radiation_monochromator graphite
_diffrn_radiation_type MoK\a
_diffrn_radiation_wavelength 0.71073
_diffrn_reflns_av_R_equivalents 0.0328
_diffrn_reflns_limit_h_max 10
_diffrn_reflns_limit_h_min -11
_diffrn_reflns_limit_k_max 12
_diffrn_reflns_limit_k_min -12
_diffrn_reflns_limit_l_max 12
_diffrn_reflns_limit_l_min -11
_diffrn_reflns_number 8813
_diffrn_reflns_theta_full 24.997
_diffrn_reflns_theta_max 24.997
_diffrn_reflns_theta_min 2.320
_exptl_absorpt_coefficient_mu 0.230
_exptl_absorpt_correction_T_max 1.00000
_exptl_absorpt_correction_T_min 0.65718
_exptl_absorpt_correction_type multi-scan
_exptl_absorpt_process_details
;
(CrysAlis PRO; Rigaku Oxford Diffraction, 2015)
;
_exptl_crystal_colour colourless
_exptl_crystal_density_diffrn 1.315
_exptl_crystal_description plate
_exptl_crystal_F_000 368
_exptl_crystal_size_max 0.186
_exptl_crystal_size_mid 0.182
_exptl_crystal_size_min 0.119
_refine_diff_density_max 0.248
_refine_diff_density_min -0.213
_refine_ls_extinction_method none
_refine_ls_goodness_of_fit_ref 1.044
_refine_ls_hydrogen_treatment constr
_refine_ls_matrix_type full
_refine_ls_number_parameters 228
_refine_ls_number_reflns 3114
_refine_ls_number_restraints 0
_refine_ls_restrained_S_all 1.044
_refine_ls_R_factor_all 0.0492
_refine_ls_R_factor_gt 0.0392
_refine_ls_shift/su_max 0.001
_refine_ls_shift/su_mean 0.000
_refine_ls_structure_factor_coef Fsqd
_refine_ls_weighting_details 'w=1/[\s^2^(Fo^2^)+(0.0483P)^2^+0.2976P] where P=(Fo^2^+2Fc^2^)/3'
_refine_ls_weighting_scheme calc
_refine_ls_wR_factor_gt 0.0971
_refine_ls_wR_factor_ref 0.1048
_reflns_number_gt 2654
_reflns_number_total 3114
_reflns_threshold_expression 'I > 2\s(I)'
_cod_data_source_file yk2108sup1.cif
_cod_data_source_block I
_cod_original_cell_volume 890.75(7)
_cod_database_code 2242190
_shelx_space_group_comment
;
The symmetry employed for this shelxl refinement is uniquely defined
by the following loop, which should always be used as a source of
symmetry information in preference to the above space-group names.
They are only intended as comments.
;

loop_
_space_group_symop_operation_xyz
'x, y, z'
'-x, -y, -z'

loop_
_atom_site_type_symbol
_atom_site_label
_atom_site_fract_x
_atom_site_fract_y
_atom_site_fract_z
_atom_site_U_iso_or_equiv
_atom_site_adp_type
_atom_site_calc_flag
_atom_site_occupancy
Cl Cl1 -0.06343(6) 0.67366(6) 0.86942(5) 0.04152(17) Uani d 1
O O1 0.57838(18) 0.45573(18) 0.75661(16) 0.0457(4) Uani d 1
H H1 0.6774 0.5046 0.7816 0.069 Uiso calc 1
O O2 0.07420(16) 0.49890(14) 0.68652(15) 0.0381(3) Uani d 1
H H2 0.0365 0.5481 0.7349 0.057 Uiso calc 1
N N1 0.23361(18) 0.29524(16) 0.60618(15) 0.0302(3) Uani d 1
N N2 0.18508(19) 0.27540(17) 0.38883(16) 0.0337(4) Uani d 1
H H2A 0.1727 0.2994 0.3183 0.040 Uiso calc 1
C C7 0.2833(2) 0.3651(2) 0.76670(19) 0.0325(4) Uani d 1
H H7A 0.1877 0.3293 0.7888 0.039 Uiso calc 1
H H7B 0.3331 0.4783 0.8101 0.039 Uiso calc 1
C C1 0.5475(2) 0.3725(2) 0.8279(2) 0.0355(4) Uani d 1
C C2 0.6572(3) 0.3358(2) 0.8901(2) 0.0428(5) Uani d 1
H H2B 0.7577 0.3671 0.8826 0.051 Uiso calc 1
C C3 0.6179(3) 0.2535(2) 0.9626(2) 0.0467(5) Uani d 1
H H3 0.6913 0.2262 1.0033 0.056 Uiso calc 1
C C4 0.4745(3) 0.2105(2) 0.9770(2) 0.0467(5) Uani d 1
H H4 0.4506 0.1571 1.0303 0.056 Uiso calc 1
C C5 0.3645(3) 0.2453(2) 0.9129(2) 0.0400(5) Uani d 1
H H5 0.2647 0.2148 0.9217 0.048 Uiso calc 1
C C6 0.3999(2) 0.3248(2) 0.83576(18) 0.0325(4) Uani d 1
C C8 0.1953(2) 0.1454(2) 0.50925(19) 0.0321(4) Uani d 1
C C9 0.1862(2) 0.0217(2) 0.5291(2) 0.0380(5) Uani d 1
H H9 0.2058 0.0277 0.6225 0.046 Uiso calc 1
C C10 0.1472(3) -0.1105(2) 0.4064(2) 0.0428(5) Uani d 1
H H10 0.1417 -0.1968 0.4163 0.051 Uiso calc 1
C C11 0.1156(3) -0.1214(2) 0.2682(2) 0.0422(5) Uani d 1
H H11 0.0886 -0.2150 0.1867 0.051 Uiso calc 1
C C12 0.1225(2) -0.0002(2) 0.2470(2) 0.0384(5) Uani d 1
H H12 0.0995 -0.0078 0.1528 0.046 Uiso calc 1
C C13 0.1650(2) 0.1346(2) 0.3711(2) 0.0333(4) Uani d 1
C C14 0.2263(2) 0.3700(2) 0.52966(19) 0.0309(4) Uani d 1
C C15 0.2661(2) 0.5309(2) 0.58492(19) 0.0319(4) Uani d 1
C C16 0.3810(2) 0.6224(2) 0.5524(2) 0.0385(5) Uani d 1
H H16 0.4303 0.5785 0.4957 0.046 Uiso calc 1
C C17 0.4234(3) 0.7744(2) 0.6010(2) 0.0428(5) Uani d 1
H H17 0.5025 0.8362 0.5796 0.051 Uiso calc 1
C C18 0.3493(3) 0.8366(2) 0.6819(2) 0.0402(5) Uani d 1
H H18 0.3796 0.9423 0.7175 0.048 Uiso calc 1
C C19 0.2325(2) 0.7481(2) 0.7116(2) 0.0356(4) Uani d 1
H H19 0.1812 0.7922 0.7651 0.043 Uiso calc 1
C C20 0.1895(2) 0.5940(2) 0.66327(19) 0.0314(4) Uani d 1

loop_
_atom_site_aniso_label
_atom_site_aniso_U_11
_atom_site_aniso_U_22
_atom_site_aniso_U_33
_atom_site_aniso_U_12
_atom_site_aniso_U_13
_atom_site_aniso_U_23
Cl1 0.0437(3) 0.0520(3) 0.0327(3) 0.0275(3) 0.0155(2) 0.0196(2)
O1 0.0415(9) 0.0639(10) 0.0441(8) 0.0290(8) 0.0202(7) 0.0329(8)
O2 0.0398(8) 0.0354(7) 0.0450(8) 0.0232(7) 0.0205(7) 0.0183(6)
N1 0.0339(9) 0.0275(8) 0.0257(8) 0.0183(7) 0.0072(7) 0.0089(6)
N2 0.0394(10) 0.0352(8) 0.0272(8) 0.0214(8) 0.0109(7) 0.0139(7)
C7 0.0370(11) 0.0326(10) 0.0250(9) 0.0199(9) 0.0095(8) 0.0099(8)
C1 0.0420(12) 0.0379(10) 0.0254(9) 0.0232(9) 0.0114(9) 0.0117(8)
C2 0.0449(13) 0.0488(12) 0.0330(11) 0.0305(11) 0.0106(10) 0.0131(9)
C3 0.0574(15) 0.0436(12) 0.0340(11) 0.0329(11) 0.0055(10) 0.0127(10)
C4 0.0639(16) 0.0346(11) 0.0321(11) 0.0226(11) 0.0068(11) 0.0154(9)
C5 0.0452(13) 0.0335(10) 0.0313(10) 0.0161(9) 0.0094(9) 0.0126(9)
C6 0.0401(11) 0.0295(9) 0.0217(9) 0.0192(9) 0.0073(8) 0.0070(8)
C8 0.0312(11) 0.0289(9) 0.0292(10) 0.0172(8) 0.0066(8) 0.0079(8)
C9 0.0400(12) 0.0343(10) 0.0343(10) 0.0206(9) 0.0074(9) 0.0131(9)
C10 0.0435(13) 0.0312(10) 0.0451(12) 0.0222(10) 0.0078(10) 0.0117(9)
C11 0.0391(12) 0.0329(10) 0.0366(11) 0.0190(9) 0.0069(9) 0.0027(9)
C12 0.0364(12) 0.0385(11) 0.0278(10) 0.0192(9) 0.0064(9) 0.0067(8)
C13 0.0291(10) 0.0337(10) 0.0317(10) 0.0178(9) 0.0079(8) 0.0106(8)
C14 0.0293(10) 0.0332(10) 0.0291(9) 0.0187(8) 0.0084(8) 0.0123(8)
C15 0.0339(11) 0.0327(10) 0.0278(9) 0.0195(9) 0.0072(8) 0.0130(8)
C16 0.0437(12) 0.0436(11) 0.0380(11) 0.0276(10) 0.0184(10) 0.0216(9)
C17 0.0440(13) 0.0415(11) 0.0499(12) 0.0220(10) 0.0189(11) 0.0274(10)
C18 0.0467(13) 0.0311(10) 0.0404(11) 0.0203(10) 0.0094(10) 0.0181(9)
C19 0.0418(12) 0.0365(10) 0.0326(10) 0.0262(10) 0.0113(9) 0.0157(9)
C20 0.0313(10) 0.0340(10) 0.0278(9) 0.0178(9) 0.0073(8) 0.0145(8)

loop_
_atom_type_symbol
_atom_type_description
_atom_type_scat_dispersion_real
_atom_type_scat_dispersion_imag
_atom_type_scat_source
C C 0.0033 0.0016 'International Tables Vol C Tables 4.2.6.8 and 6.1.1.4'
H H 0.0000 0.0000 'International Tables Vol C Tables 4.2.6.8 and 6.1.1.4'
Cl Cl 0.1484 0.1585 'International Tables Vol C Tables 4.2.6.8 and 6.1.1.4'
N N 0.0061 0.0033 'International Tables Vol C Tables 4.2.6.8 and 6.1.1.4'
O O 0.0106 0.0060 'International Tables Vol C Tables 4.2.6.8 and 6.1.1.4'

loop_
_geom_angle_atom_site_label_1
_geom_angle_atom_site_label_2
_geom_angle_atom_site_label_3
_geom_angle
C1 O1 H1 109.5
C20 O2 H2 109.5
C8 N1 C7 126.87(14)
C14 N1 C7 124.73(14)
C14 N1 C8 108.30(14)
C13 N2 H2A 125.2
C14 N2 H2A 125.2
C14 N2 C13 109.54(15)
N1 C7 H7A 109.2
N1 C7 H7B 109.2
N1 C7 C6 112.25(14)
H7A C7 H7B 107.9
C6 C7 H7A 109.2
C6 C7 H7B 109.2
O1 C1 C2 122.67(19)
O1 C1 C6 116.49(16)
C6 C1 C2 120.84(18)
C1 C2 H2B 120.4
C3 C2 C1 119.1(2)
C3 C2 H2B 120.4
C2 C3 H3 119.5
C4 C3 C2 121.02(19)
C4 C3 H3 119.5
C3 C4 H4 120.2
C3 C4 C5 119.60(19)
C5 C4 H4 120.2
C4 C5 H5 119.8
C4 C5 C6 120.3(2)
C6 C5 H5 119.8
C1 C6 C7 119.68(16)
C1 C6 C5 119.00(18)
C5 C6 C7 121.27(18)
C9 C8 N1 132.62(17)
C9 C8 C13 121.01(16)
C13 C8 N1 106.36(15)
C8 C9 H9 121.6
C10 C9 C8 116.71(18)
C10 C9 H9 121.6
C9 C10 H10 118.9
C9 C10 C11 122.14(18)
C11 C10 H10 118.9
C10 C11 H11 119.2
C12 C11 C10 121.63(17)
C12 C11 H11 119.2
C11 C12 H12 121.8
C11 C12 C13 116.42(18)
C13 C12 H12 121.8
N2 C13 C8 106.63(15)
N2 C13 C12 131.29(17)
C12 C13 C8 122.08(17)
N1 C14 C15 128.09(16)
N2 C14 N1 109.17(15)
N2 C14 C15 122.61(15)
C16 C15 C14 118.21(16)
C20 C15 C14 122.35(17)
C20 C15 C16 119.39(17)
C15 C16 H16 119.5
C17 C16 C15 120.94(18)
C17 C16 H16 119.5
C16 C17 H17 120.5
C16 C17 C18 119.01(19)
C18 C17 H17 120.5
C17 C18 H18 119.4
C19 C18 C17 121.23(18)
C19 C18 H18 119.4
C18 C19 H19 120.0
C18 C19 C20 120.08(17)
C20 C19 H19 120.0
O2 C20 C15 117.13(16)
O2 C20 C19 123.57(16)
C19 C20 C15 119.29(17)

loop_
_geom_bond_atom_site_label_1
_geom_bond_atom_site_label_2
_geom_bond_distance
O1 H1 0.8400
O1 C1 1.365(2)
O2 H2 0.8400
O2 C20 1.356(2)
N1 C7 1.479(2)
N1 C8 1.402(2)
N1 C14 1.344(2)
N2 H2A 0.8800
N2 C13 1.378(2)
N2 C14 1.337(2)
C7 H7A 0.9900
C7 H7B 0.9900
C7 C6 1.505(2)
C1 C2 1.393(3)
C1 C6 1.381(3)
C2 H2B 0.9500
C2 C3 1.380(3)
C3 H3 0.9500
C3 C4 1.373(3)
C4 H4 0.9500
C4 C5 1.391(3)
C5 H5 0.9500
C5 C6 1.393(3)
C8 C9 1.388(3)
C8 C13 1.396(3)
C9 H9 0.9500
C9 C10 1.380(3)
C10 H10 0.9500
C10 C11 1.396(3)
C11 H11 0.9500
C11 C12 1.374(3)
C12 H12 0.9500
C12 C13 1.394(2)
C14 C15 1.458(2)
C15 C16 1.400(3)
C15 C20 1.396(3)
C16 H16 0.9500
C16 C17 1.371(3)
C17 H17 0.9500
C17 C18 1.385(3)
C18 H18 0.9500
C18 C19 1.375(3)
C19 H19 0.9500
C19 C20 1.391(3)

loop_
_geom_hbond_atom_site_label_D
_geom_hbond_atom_site_label_H
_geom_hbond_atom_site_label_A
_geom_hbond_site_symmetry_D
_geom_hbond_site_symmetry_H
_geom_hbond_site_symmetry_A
_geom_hbond_distance_DH
_geom_hbond_distance_HA
_geom_hbond_distance_DA
_geom_hbond_angle_DHA
_geom_hbond_publ_flag
O1 H1 Cl1 1_555 1_555 1_655 0.84 2.24 3.066(2) 169 yes
O2 H2 Cl1 . . . 0.84 2.23 3.0710(10) 177 yes
N2 H2A Cl1 1_555 1_555 2_566 0.88 2.23 3.084(2) 162 yes
C16 H16 O1 1_555 1_555 2_666 0.95 2.57 3.253(2) 129 yes
C19 H19 Cl1 . . . 0.95 2.93 3.646(2) 134 yes
C7 H7B Cg(C1-C6) 1_555 1_555 2_667 0.99 2.77 3.500(2) 131 yes

loop_
_geom_torsion_atom_site_label_1
_geom_torsion_atom_site_label_2
_geom_torsion_atom_site_label_3
_geom_torsion_atom_site_label_4
_geom_torsion
O1 C1 C2 C3 178.87(18)
O1 C1 C6 C7 0.3(2)
O1 C1 C6 C5 -177.18(16)
N1 C7 C6 C1 63.1(2)
N1 C7 C6 C5 -119.49(18)
N1 C8 C9 C10 -178.6(2)
N1 C8 C13 N2 -0.2(2)
N1 C8 C13 C12 -179.86(17)
N1 C14 C15 C16 123.4(2)
N1 C14 C15 C20 -59.2(3)
N2 C14 C15 C16 -51.9(3)
N2 C14 C15 C20 125.5(2)
C7 N1 C8 C9 2.7(3)
C7 N1 C8 C13 -176.58(17)
C7 N1 C14 N2 176.79(16)
C7 N1 C14 C15 1.0(3)
C1 C2 C3 C4 -1.4(3)
C2 C1 C6 C7 -179.56(16)
C2 C1 C6 C5 3.0(3)
C2 C3 C4 C5 2.4(3)
C3 C4 C5 C6 -0.6(3)
C4 C5 C6 C7 -179.43(17)
C4 C5 C6 C1 -2.0(3)
C6 C1 C2 C3 -1.3(3)
C8 N1 C7 C6 42.1(2)
C8 N1 C14 N2 0.1(2)
C8 N1 C14 C15 -175.76(18)
C8 C9 C10 C11 -1.1(3)
C9 C8 C13 N2 -179.52(17)
C9 C8 C13 C12 0.8(3)
C9 C10 C11 C12 0.4(3)
C10 C11 C12 C13 0.9(3)
C11 C12 C13 N2 178.91(19)
C11 C12 C13 C8 -1.5(3)
C13 N2 C14 N1 -0.2(2)
C13 N2 C14 C15 175.93(16)
C13 C8 C9 C10 0.5(3)
C14 N1 C7 C6 -134.04(18)
C14 N1 C8 C9 179.3(2)
C14 N1 C8 C13 0.1(2)
C14 N2 C13 C8 0.2(2)
C14 N2 C13 C12 179.9(2)
C14 C15 C16 C17 179.90(18)
C14 C15 C20 O2 -0.1(3)
C14 C15 C20 C19 -179.40(17)
C15 C16 C17 C18 -0.8(3)
C16 C15 C20 O2 177.20(16)
C16 C15 C20 C19 -2.1(3)
C16 C17 C18 C19 -1.2(3)
C17 C18 C19 C20 1.6(3)
C18 C19 C20 O2 -179.12(17)
C18 C19 C20 C15 0.1(3)
C20 C15 C16 C17 2.5(3)

_cod_database_fobs_code 2242190
